data_1557110
loop_
_publ_author_name
'Yadav, Munendra'
'Metta-Maga\~na, Alejandro'
'Fortier, Skye'

_publ_section_title
;
 Intra- and intermolecular interception of a photochemically generated
 terminal uranium nitride
;
_journal_issue 9
_journal_name_full 'Chemical Science'
_journal_page_first 2381
_journal_page_last 2387
_journal_paper_doi 10.1039/C9SC05992J
_journal_volume 11
_journal_year 2020
_chemical_formula_moiety 'C69 H82 N5 U, C4 H10 O2'
_chemical_formula_sum 'C73 H92 N5 O2 U'
_chemical_formula_weight 1309.54
_chemical_name_systematic UImNHC
_space_group_crystal_system triclinic
_space_group_IT_number 2
_space_group_name_Hall '-P 1'
_space_group_name_H-M_alt 'P -1'
_atom_sites_solution_hydrogens mixed
_atom_sites_solution_primary dual
_audit_creation_date 2019-10-09
_audit_creation_method
;
Olex2 1.2
(compiled 2018.05.29 svn.r3508 for OlexSys, GUI svn.r5506)
;
_audit_update_record
;
2019-10-10 deposited with the CCDC.	2020-01-22 downloaded from the CCDC.
;
_cell_angle_alpha 103.573(2)
_cell_angle_beta 95.666(3)
_cell_angle_gamma 116.252(2)
_cell_formula_units_Z 2
_cell_length_a 13.2857(9)
_cell_length_b 13.9411(8)
_cell_length_c 20.5686(15)
_cell_measurement_reflns_used 9851
_cell_measurement_temperature 100
_cell_measurement_theta_max 30.52
_cell_measurement_theta_min 2.24
_cell_volume 3230.4(4)
_computing_cell_refinement 'SAINT V8.38A (?, 2016)'
_computing_data_reduction 'SAINT V8.38A (?, 2016)'
_computing_molecular_graphics 'Olex2 (Dolomanov et al., 2009)'
_computing_publication_material 'Olex2 (Dolomanov et al., 2009)'
_computing_structure_refinement 'ShelXL (Sheldrick, 2015)'
_computing_structure_solution 'ShelXT (Sheldrick, 2015)'
_diffrn_ambient_temperature 99.98
_diffrn_measured_fraction_theta_full 0.985
_diffrn_measured_fraction_theta_max 0.941
_diffrn_measurement_device_type 'Bruker APEX-II CCD'
_diffrn_measurement_method '\f and \w scans'
_diffrn_radiation_type MoK\a
_diffrn_radiation_wavelength 0.71073
_diffrn_reflns_av_R_equivalents 0.0894
_diffrn_reflns_av_unetI/netI 0.0885
_diffrn_reflns_Laue_measured_fraction_full 0.985
_diffrn_reflns_Laue_measured_fraction_max 0.941
_diffrn_reflns_limit_h_max 18
_diffrn_reflns_limit_h_min -18
_diffrn_reflns_limit_k_max 19
_diffrn_reflns_limit_k_min -19
_diffrn_reflns_limit_l_max 28
_diffrn_reflns_limit_l_min -29
_diffrn_reflns_number 66213
_diffrn_reflns_point_group_measured_fraction_full 0.985
_diffrn_reflns_point_group_measured_fraction_max 0.941
_diffrn_reflns_theta_full 25.242
_diffrn_reflns_theta_max 30.531
_diffrn_reflns_theta_min 2.094
_diffrn_standards_number 0
_exptl_absorpt_coefficient_mu 2.561
_exptl_absorpt_correction_T_max 0.7461
_exptl_absorpt_correction_T_min 0.6074
_exptl_absorpt_correction_type multi-scan
_exptl_absorpt_process_details
'SADABS-2016/2 (Bruker,2016/2) was used for absorption correction. wR2(int) was 0.1295 before and 0.0695 after correction. The Ratio of minimum to maximum transmission is 0.8141. The \l/2 correction factor is Not present.'
_exptl_crystal_colour 'brownish red'
_exptl_crystal_colour_modifier brownish
_exptl_crystal_colour_primary red
_exptl_crystal_density_diffrn 1.346
_exptl_crystal_description block
_exptl_crystal_F_000 1346
_exptl_crystal_size_max 0.42
_exptl_crystal_size_mid 0.41
_exptl_crystal_size_min 0.34
_refine_diff_density_max 1.505
_refine_diff_density_min -1.796
_refine_diff_density_rms 0.187
_refine_ls_extinction_method none
_refine_ls_goodness_of_fit_ref 1.074
_refine_ls_hydrogen_treatment mixed
_refine_ls_matrix_type full
_refine_ls_number_parameters 759
_refine_ls_number_reflns 18595
_refine_ls_number_restraints 0
_refine_ls_restrained_S_all 1.074
_refine_ls_R_factor_all 0.0705
_refine_ls_R_factor_gt 0.0476
_refine_ls_shift/su_max 0.002
_refine_ls_shift/su_mean 0.000
_refine_ls_structure_factor_coef Fsqd
_refine_ls_weighting_details 'w=1/[\s^2^(Fo^2^)+(0.0427P)^2^+3.3021P] where P=(Fo^2^+2Fc^2^)/3'
_refine_ls_weighting_scheme calc
_refine_ls_wR_factor_gt 0.1016
_refine_ls_wR_factor_ref 0.1133
_reflns_Friedel_coverage 0.000
_reflns_number_gt 14867
_reflns_number_total 18595
_reflns_threshold_expression 'I > 2\s(I)'
_cod_data_source_file c9sc05992j2.cif
_cod_data_source_block uimnhc
_cod_depositor_comments
;Adding full bibliography for 1557110--1557114.cif.

 Adding full bibliography for 1557110--1557114.cif.
;
_cod_database_code 1557110
_shelx_shelxl_version_number 2018/3
_shelx_space_group_comment
;
The symmetry employed for this shelxl refinement is uniquely defined
by the following loop, which should always be used as a source of
symmetry information in preference to the above space-group names.
They are only intended as comments.
;
_shelx_estimated_absorpt_t_max 0.476
_shelx_estimated_absorpt_t_min 0.413
_olex2_refinement_description
;
1. Fixed Uiso
 At 1.2 times of:
  All C(H) groups, All C(H,H) groups
 At 1.5 times of:
  All C(H,H,H) groups
2.a Ternary CH refined with riding coordinates:
 C2(H2), C10(H10), C33(H33), C40(H40), C48(H48), C55(H55), C60(H60), C67(H67)
2.b Secondary CH2 refined with riding coordinates:
 C71(H71A,H71B), C72(H72A,H72B)
2.c Aromatic/amide H refined with riding coordinates:
 C5(H5), C6(H6), C7(H7), C14(H14), C15(H15), C16(H16), C17(H17), C26(H26),
 C27(H27), C28(H28), C29(H29), C36(H36), C37(H37), C38(H38), C44(H44), C45(H45),
  C51(H51), C52(H52), C53(H53), C63(H63), C64(H64), C65(H65)
2.d Idealised Me refined as rotating group:
 C1(H1A,H1B,H1C), C3(H3A,H3B,H3C), C11(H11A,H11B,H11C), C12(H12A,H12B,H12C),
 C34(H34A,H34B,H34C), C35(H35A,H35B,H35C), C41(H41A,H41B,H41C), C42(H42A,H42B,
 H42C), C49(H49A,H49B,H49C), C50(H50A,H50B,H50C), C56(H56A,H56B,H56C), C57(H57A,
 H57B,H57C), C61(H61A,H61B,H61C), C62(H62A,H62B,H62C), C68(H68A,H68B,H68C),
 C69(H69A,H69B,H69C), C70(H70A,H70B,H70C), C73(H73A,H73B,H73C)
;
_olex2_submission_original_sample_id UImNHC
_olex2_submission_special_instructions 'No special instructions were received'

loop_
_space_group_symop_operation_xyz
'x, y, z'
'-x, -y, -z'

loop_
_atom_site_label
_atom_site_type_symbol
_atom_site_fract_x
_atom_site_fract_y
_atom_site_fract_z
_atom_site_U_iso_or_equiv
_atom_site_adp_type
_atom_site_occupancy
_atom_site_site_symmetry_order
_atom_site_calc_flag
_atom_site_refinement_flags_posn
U1 U 0.77004(2) 0.57781(2) 0.18474(2) 0.01389(5) Uani 1 1 d .
N1 N 0.8407(3) 0.7771(3) 0.20226(18) 0.0161(7) Uani 1 1 d .
N2 N 0.8668(3) 0.4711(3) 0.15853(18) 0.0160(7) Uani 1 1 d .
N3 N 0.6535(3) 0.5118(3) 0.24908(18) 0.0169(7) Uani 1 1 d .
N4 N 0.5711(3) 0.4861(3) 0.34840(19) 0.0207(8) Uani 1 1 d .
N5 N 0.4744(3) 0.3532(3) 0.24941(18) 0.0178(7) Uani 1 1 d .
C1 C 0.9488(5) 0.8935(4) 0.4159(3) 0.0324(11) Uani 1 1 d .
H1A H 1.030074 0.933151 0.440560 0.049 Uiso 1 1 calc GR
H1B H 0.901250 0.849993 0.442814 0.049 Uiso 1 1 calc GR
H1C H 0.924891 0.948440 0.409344 0.049 Uiso 1 1 calc GR
C2 C 0.9335(4) 0.8139(4) 0.3457(2) 0.0205(9) Uani 1 1 d .
H2 H 0.850437 0.776277 0.321310 0.025 Uiso 1 1 calc R
C3 C 0.9612(5) 0.7219(4) 0.3565(3) 0.0299(11) Uani 1 1 d .
H3A H 0.950307 0.670056 0.311779 0.045 Uiso 1 1 calc GR
H3B H 0.909561 0.680339 0.382586 0.045 Uiso 1 1 calc GR
H3C H 1.041428 0.756814 0.382163 0.045 Uiso 1 1 calc GR
C4 C 1.0046(4) 0.8777(3) 0.3021(2) 0.0190(8) Uani 1 1 d .
C5 C 1.1210(4) 0.9550(4) 0.3301(2) 0.0227(9) Uani 1 1 d .
H5 H 1.156077 0.960313 0.374255 0.027 Uiso 1 1 calc R
C6 C 1.1866(4) 1.0241(4) 0.2953(3) 0.0241(10) Uani 1 1 d .
H6 H 1.265758 1.076206 0.315426 0.029 Uiso 1 1 calc R
C7 C 1.1365(4) 1.0169(4) 0.2312(2) 0.0234(9) Uani 1 1 d .
H7 H 1.181173 1.066663 0.208172 0.028 Uiso 1 1 calc R
C8 C 1.0219(4) 0.9384(3) 0.1994(2) 0.0183(8) Uani 1 1 d .
C9 C 0.9549(4) 0.8659(3) 0.2347(2) 0.0166(8) Uani 1 1 d .
C10 C 0.9742(4) 0.9316(3) 0.1263(2) 0.0197(9) Uani 1 1 d .
H10 H 0.889681 0.877370 0.113585 0.024 Uiso 1 1 calc R
C11 C 0.9886(5) 1.0445(4) 0.1219(3) 0.0314(11) Uani 1 1 d .
H11A H 1.070909 1.098618 0.131968 0.047 Uiso 1 1 calc GR
H11B H 0.952670 1.072564 0.155477 0.047 Uiso 1 1 calc GR
H11C H 0.951410 1.034809 0.075543 0.047 Uiso 1 1 calc GR
C12 C 1.0291(4) 0.8856(4) 0.0750(3) 0.0280(10) Uani 1 1 d .
H12A H 0.994044 0.877614 0.028465 0.042 Uiso 1 1 calc GR
H12B H 1.016400 0.811924 0.077539 0.042 Uiso 1 1 calc GR
H12C H 1.112096 0.937560 0.085781 0.042 Uiso 1 1 calc GR
C13 C 0.7581(4) 0.8070(3) 0.1808(2) 0.0173(8) Uani 1 1 d .
C14 C 0.7635(4) 0.9108(4) 0.2121(2) 0.0217(9) Uani 1 1 d .
H14 H 0.829916 0.967904 0.246423 0.026 Uiso 1 1 calc R
C15 C 0.6737(5) 0.9307(4) 0.1937(3) 0.0318(11) Uani 1 1 d .
H15 H 0.679405 1.001591 0.215499 0.038 Uiso 1 1 calc R
C16 C 0.5751(5) 0.8493(4) 0.1441(3) 0.0333(12) Uani 1 1 d .
H16 H 0.512342 0.862850 0.133331 0.040 Uiso 1 1 calc R
C17 C 0.5695(4) 0.7477(4) 0.1102(3) 0.0275(10) Uani 1 1 d .
H17 H 0.502932 0.692069 0.075498 0.033 Uiso 1 1 calc R
C18 C 0.6603(4) 0.7267(3) 0.1267(2) 0.0185(8) Uani 1 1 d .
C19 C 0.6610(4) 0.6218(3) 0.0891(2) 0.0184(8) Uani 1 1 d .
C20 C 0.5767(4) 0.5130(4) 0.0872(2) 0.0205(9) Uani 1 1 d .
C21 C 0.5989(4) 0.4214(3) 0.0679(2) 0.0174(8) Uani 1 1 d .
C22 C 0.7033(4) 0.4358(3) 0.0518(2) 0.0146(8) Uani 1 1 d .
C23 C 0.7796(4) 0.5414(3) 0.0443(2) 0.0177(8) Uani 1 1 d .
C24 C 0.7585(4) 0.6319(3) 0.0626(2) 0.0170(8) Uani 1 1 d .
C25 C 0.7432(4) 0.3507(3) 0.0474(2) 0.0162(8) Uani 1 1 d .
C26 C 0.6998(4) 0.2539(3) -0.0083(2) 0.0197(9) Uani 1 1 d .
H26 H 0.639957 0.238530 -0.044955 0.024 Uiso 1 1 calc R
C27 C 0.7435(4) 0.1785(4) -0.0110(3) 0.0242(10) Uani 1 1 d .
H27 H 0.712249 0.110921 -0.048451 0.029 Uiso 1 1 calc R
C28 C 0.8332(4) 0.2047(4) 0.0421(2) 0.0247(10) Uani 1 1 d .
H28 H 0.864245 0.154677 0.040349 0.030 Uiso 1 1 calc R
C29 C 0.8787(4) 0.3016(4) 0.0974(2) 0.0230(9) Uani 1 1 d .
H29 H 0.942004 0.318501 0.132260 0.028 Uiso 1 1 calc R
C30 C 0.8323(4) 0.3752(3) 0.1027(2) 0.0166(8) Uani 1 1 d .
C31 C 0.9651(4) 0.5062(4) 0.2121(2) 0.0178(8) Uani 1 1 d .
C32 C 1.0701(4) 0.6039(4) 0.2171(2) 0.0192(8) Uani 1 1 d .
C33 C 1.0826(4) 0.6604(3) 0.1608(2) 0.0191(8) Uani 1 1 d .
H33 H 1.012136 0.668497 0.150646 0.023 Uiso 1 1 calc R
C34 C 1.0884(4) 0.5878(4) 0.0942(2) 0.0251(10) Uani 1 1 d .
H34A H 1.158717 0.581138 0.101975 0.038 Uiso 1 1 calc GR
H34B H 1.089434 0.622993 0.058083 0.038 Uiso 1 1 calc GR
H34C H 1.020763 0.512699 0.079883 0.038 Uiso 1 1 calc GR
C35 C 1.1871(4) 0.7777(4) 0.1820(3) 0.0249(10) Uani 1 1 d .
H35A H 1.183775 0.824526 0.224630 0.037 Uiso 1 1 calc GR
H35B H 1.186492 0.811931 0.145549 0.037 Uiso 1 1 calc GR
H35C H 1.257945 0.771997 0.189459 0.037 Uiso 1 1 calc GR
C36 C 1.1602(4) 0.6471(4) 0.2746(2) 0.0228(9) Uani 1 1 d .
H36 H 1.229949 0.712993 0.278855 0.027 Uiso 1 1 calc R
C37 C 1.1504(4) 0.5961(4) 0.3256(3) 0.0283(10) Uani 1 1 d .
H37 H 1.212342 0.627620 0.364724 0.034 Uiso 1 1 calc R
C38 C 1.0496(4) 0.4988(4) 0.3192(3) 0.0255(10) Uani 1 1 d .
H38 H 1.043932 0.463140 0.353794 0.031 Uiso 1 1 calc R
C39 C 0.9567(4) 0.4524(4) 0.2631(2) 0.0206(9) Uani 1 1 d .
C40 C 0.8487(4) 0.3448(4) 0.2584(3) 0.0251(10) Uani 1 1 d .
H40 H 0.793595 0.320352 0.213625 0.030 Uiso 1 1 calc R
C41 C 0.7906(5) 0.3658(5) 0.3164(3) 0.0326(11) Uani 1 1 d .
H41A H 0.842891 0.388451 0.360738 0.049 Uiso 1 1 calc GR
H41B H 0.719517 0.296605 0.311398 0.049 Uiso 1 1 calc GR
H41C H 0.771877 0.425716 0.314297 0.049 Uiso 1 1 calc GR
C42 C 0.8783(5) 0.2500(4) 0.2602(3) 0.0379(13) Uani 1 1 d .
H42A H 0.911747 0.234773 0.221230 0.057 Uiso 1 1 calc GR
H42B H 0.807831 0.181625 0.257307 0.057 Uiso 1 1 calc GR
H42C H 0.933944 0.273324 0.303301 0.057 Uiso 1 1 calc GR
C43 C 0.5755(4) 0.4569(3) 0.2788(2) 0.0168(8) Uani 1 1 d .
C44 C 0.4714(4) 0.4036(4) 0.3591(3) 0.0251(10) Uani 1 1 d .
H44 H 0.449282 0.404418 0.401672 0.030 Uiso 1 1 calc R
C45 C 0.4131(4) 0.3236(4) 0.2990(2) 0.0230(9) Uani 1 1 d .
H45 H 0.341643 0.257533 0.291311 0.028 Uiso 1 1 calc R
C46 C 0.4187(4) 0.2970(3) 0.1771(2) 0.0192(8) Uani 1 1 d .
C47 C 0.3411(4) 0.3267(4) 0.1481(2) 0.0206(9) Uani 1 1 d .
C48 C 0.3118(4) 0.4136(4) 0.1896(3) 0.0263(10) Uani 1 1 d .
H48 H 0.366885 0.450722 0.235709 0.032 Uiso 1 1 calc R
C49 C 0.3260(6) 0.5063(5) 0.1581(3) 0.0487(17) Uani 1 1 d .
H49A H 0.408314 0.556798 0.163700 0.073 Uiso 1 1 calc GR
H49B H 0.290777 0.549057 0.181257 0.073 Uiso 1 1 calc GR
H49C H 0.288122 0.472443 0.109021 0.073 Uiso 1 1 calc GR
C50 C 0.1910(5) 0.3567(5) 0.2016(4) 0.0469(16) Uani 1 1 d .
H50A H 0.176821 0.413019 0.231773 0.070 Uiso 1 1 calc GR
H50B H 0.183913 0.299247 0.223346 0.070 Uiso 1 1 calc GR
H50C H 0.134227 0.321267 0.157519 0.070 Uiso 1 1 calc GR
C51 C 0.2826(4) 0.2672(4) 0.0795(3) 0.0252(10) Uani 1 1 d .
H51 H 0.229121 0.285222 0.058521 0.030 Uiso 1 1 calc R
C52 C 0.3005(4) 0.1824(4) 0.0412(3) 0.0270(10) Uani 1 1 d .
H52 H 0.260614 0.144140 -0.005648 0.032 Uiso 1 1 calc R
C53 C 0.3765(4) 0.1534(4) 0.0714(2) 0.0231(9) Uani 1 1 d .
H53 H 0.387562 0.094406 0.045188 0.028 Uiso 1 1 calc R
C54 C 0.4375(4) 0.2108(3) 0.1404(2) 0.0190(8) Uani 1 1 d .
C55 C 0.5207(4) 0.1787(4) 0.1741(2) 0.0216(9) Uani 1 1 d .
H55 H 0.585958 0.249471 0.207221 0.026 Uiso 1 1 calc R
C56 C 0.4625(5) 0.1002(4) 0.2156(3) 0.0334(12) Uani 1 1 d .
H56A H 0.436738 0.137788 0.251323 0.050 Uiso 1 1 calc GR
H56B H 0.517643 0.081392 0.237070 0.050 Uiso 1 1 calc GR
H56C H 0.395864 0.031032 0.184889 0.050 Uiso 1 1 calc GR
C57 C 0.5728(4) 0.1257(4) 0.1235(3) 0.0269(10) Uani 1 1 d .
H57A H 0.512553 0.051021 0.094186 0.040 Uiso 1 1 calc GR
H57B H 0.633990 0.118467 0.149052 0.040 Uiso 1 1 calc GR
H57C H 0.605175 0.173591 0.094794 0.040 Uiso 1 1 calc GR
C58 C 0.6413(4) 0.5902(4) 0.4033(2) 0.0223(9) Uani 1 1 d .
C59 C 0.6305(4) 0.6854(4) 0.4013(3) 0.0248(10) Uani 1 1 d .
C60 C 0.5617(4) 0.6878(4) 0.3395(3) 0.0287(11) Uani 1 1 d .
H60 H 0.556806 0.629194 0.298567 0.034 Uiso 1 1 calc R
C61 C 0.6176(5) 0.8006(5) 0.3254(4) 0.0459(15) Uani 1 1 d .
H61A H 0.613026 0.857721 0.361351 0.069 Uiso 1 1 calc GR
H61B H 0.577044 0.793141 0.280554 0.069 Uiso 1 1 calc GR
H61C H 0.698745 0.823286 0.325285 0.069 Uiso 1 1 calc GR
C62 C 0.4400(5) 0.6576(5) 0.3463(3) 0.0402(13) Uani 1 1 d .
H62A H 0.402602 0.582966 0.352298 0.060 Uiso 1 1 calc GR
H62B H 0.396414 0.656866 0.304661 0.060 Uiso 1 1 calc GR
H62C H 0.441917 0.713456 0.386260 0.060 Uiso 1 1 calc GR
C63 C 0.6814(5) 0.7774(4) 0.4614(3) 0.0342(12) Uani 1 1 d .
H63 H 0.675903 0.843345 0.462116 0.041 Uiso 1 1 calc R
C64 C 0.7397(5) 0.7743(4) 0.5199(3) 0.0388(14) Uani 1 1 d .
H64 H 0.771038 0.837009 0.560557 0.047 Uiso 1 1 calc R
C65 C 0.7527(5) 0.6831(5) 0.5201(3) 0.0379(13) Uani 1 1 d .
H65 H 0.795207 0.683778 0.560355 0.045 Uiso 1 1 calc R
C66 C 0.7038(4) 0.5875(4) 0.4614(2) 0.0277(10) Uani 1 1 d .
C67 C 0.7176(5) 0.4860(4) 0.4643(3) 0.0335(12) Uani 1 1 d .
H67 H 0.687575 0.430758 0.416979 0.040 Uiso 1 1 calc R
C68 C 0.8442(6) 0.5194(5) 0.4884(3) 0.0448(15) Uani 1 1 d .
H68A H 0.888807 0.557882 0.458581 0.067 Uiso 1 1 calc GR
H68B H 0.851402 0.451750 0.486260 0.067 Uiso 1 1 calc GR
H68C H 0.873876 0.569950 0.535869 0.067 Uiso 1 1 calc GR
C69 C 0.6480(6) 0.4283(5) 0.5121(3) 0.0482(16) Uani 1 1 d .
H69A H 0.671780 0.483070 0.557915 0.072 Uiso 1 1 calc GR
H69B H 0.662228 0.366207 0.515427 0.072 Uiso 1 1 calc GR
H69C H 0.565566 0.398906 0.493468 0.072 Uiso 1 1 calc GR
H20 H 0.503(4) 0.503(3) 0.106(2) 0.010(11) Uiso 1 1 d .
H21 H 0.544(4) 0.352(4) 0.073(3) 0.019(12) Uiso 1 1 d .
H23 H 0.847(4) 0.544(4) 0.028(3) 0.016(12) Uiso 1 1 d .
H24 H 0.818(4) 0.704(4) 0.058(3) 0.024(13) Uiso 1 1 d .
O1 O 0.4782(10) 0.0764(9) 0.4114(6) 0.175(4) Uani 1 1 d .
O2 O 0.8000(12) 0.1475(10) 0.4659(7) 0.196(5) Uiso 1 1 d .
C70 C 0.4271(9) -0.0366(8) 0.3566(5) 0.091(3) Uani 1 1 d .
H70A H 0.485594 -0.039461 0.331784 0.136 Uiso 1 1 calc GR
H70B H 0.360953 -0.047207 0.324243 0.136 Uiso 1 1 calc GR
H70C H 0.401788 -0.096457 0.378106 0.136 Uiso 1 1 calc GR
C71 C 0.5982(10) 0.0996(9) 0.4551(6) 0.103(4) Uani 1 1 d .
H71A H 0.620892 0.160769 0.498588 0.124 Uiso 1 1 calc R
H71B H 0.585467 0.031074 0.467109 0.124 Uiso 1 1 calc R
C72 C 0.6914(8) 0.1297(7) 0.4220(5) 0.079(3) Uani 1 1 d .
H72A H 0.706744 0.199710 0.411146 0.094 Uiso 1 1 calc R
H72B H 0.669452 0.069483 0.378152 0.094 Uiso 1 1 calc R
C73 C 0.9001(10) 0.1749(10) 0.4304(6) 0.110(4) Uani 1 1 d .
H73A H 0.877673 0.113774 0.387646 0.165 Uiso 1 1 calc GR
H73B H 0.967112 0.183394 0.460837 0.165 Uiso 1 1 calc GR
H73C H 0.920020 0.245294 0.419869 0.165 Uiso 1 1 calc GR

loop_
_atom_site_aniso_label
_atom_site_aniso_U_11
_atom_site_aniso_U_22
_atom_site_aniso_U_33
_atom_site_aniso_U_23
_atom_site_aniso_U_13
_atom_site_aniso_U_12
U1 0.01551(8) 0.01269(7) 0.01335(8) 0.00489(5) 0.00444(5) 0.00605(5)
N1 0.0157(17) 0.0156(17) 0.0172(18) 0.0051(13) 0.0029(14) 0.0077(13)
N2 0.0146(17) 0.0170(17) 0.0130(18) 0.0015(12) -0.0008(14) 0.0071(13)
N3 0.0167(18) 0.0172(17) 0.0159(18) 0.0079(13) 0.0045(14) 0.0059(13)
N4 0.022(2) 0.0206(18) 0.0175(19) 0.0068(14) 0.0087(16) 0.0075(15)
N5 0.0163(18) 0.0172(17) 0.0137(18) 0.0042(13) 0.0014(14) 0.0037(13)
C1 0.034(3) 0.036(3) 0.021(3) 0.002(2) 0.007(2) 0.015(2)
C2 0.021(2) 0.021(2) 0.020(2) 0.0079(16) 0.0058(18) 0.0098(17)
C3 0.036(3) 0.029(3) 0.030(3) 0.015(2) 0.010(2) 0.017(2)
C4 0.018(2) 0.018(2) 0.017(2) 0.0028(15) 0.0014(17) 0.0083(16)
C5 0.021(2) 0.027(2) 0.016(2) 0.0041(16) 0.0021(18) 0.0086(18)
C6 0.018(2) 0.017(2) 0.029(3) 0.0045(17) 0.0051(19) 0.0026(16)
C7 0.021(2) 0.019(2) 0.023(2) 0.0058(16) 0.0061(19) 0.0040(17)
C8 0.017(2) 0.016(2) 0.020(2) 0.0039(15) 0.0052(17) 0.0070(15)
C9 0.015(2) 0.0142(19) 0.016(2) 0.0021(14) 0.0021(16) 0.0053(15)
C10 0.023(2) 0.020(2) 0.019(2) 0.0105(16) 0.0094(18) 0.0093(17)
C11 0.036(3) 0.023(2) 0.031(3) 0.014(2) 0.000(2) 0.009(2)
C12 0.030(3) 0.037(3) 0.018(2) 0.0093(19) 0.008(2) 0.016(2)
C13 0.016(2) 0.019(2) 0.019(2) 0.0080(15) 0.0043(17) 0.0086(16)
C14 0.024(2) 0.017(2) 0.020(2) 0.0040(16) 0.0022(18) 0.0082(17)
C15 0.033(3) 0.024(3) 0.035(3) 0.0009(19) -0.002(2) 0.017(2)
C16 0.031(3) 0.026(3) 0.041(3) 0.003(2) -0.005(2) 0.020(2)
C17 0.025(2) 0.024(2) 0.029(3) 0.0037(18) -0.005(2) 0.0133(19)
C18 0.020(2) 0.016(2) 0.019(2) 0.0061(15) 0.0016(17) 0.0091(16)
C19 0.021(2) 0.017(2) 0.014(2) 0.0028(15) -0.0023(16) 0.0080(16)
C20 0.017(2) 0.019(2) 0.020(2) 0.0035(16) -0.0038(17) 0.0065(16)
C21 0.017(2) 0.0130(19) 0.013(2) 0.0021(14) -0.0023(16) 0.0016(15)
C22 0.017(2) 0.0125(18) 0.0109(19) 0.0017(13) 0.0015(15) 0.0057(14)
C23 0.024(2) 0.020(2) 0.011(2) 0.0070(15) 0.0077(17) 0.0102(17)
C24 0.025(2) 0.017(2) 0.011(2) 0.0076(14) 0.0053(17) 0.0093(16)
C25 0.018(2) 0.0140(19) 0.015(2) 0.0033(14) 0.0056(16) 0.0066(15)
C26 0.021(2) 0.020(2) 0.018(2) 0.0057(16) 0.0054(17) 0.0092(16)
C27 0.028(2) 0.017(2) 0.026(3) 0.0035(16) 0.008(2) 0.0105(17)
C28 0.031(3) 0.024(2) 0.025(3) 0.0098(18) 0.010(2) 0.0168(19)
C29 0.027(2) 0.025(2) 0.019(2) 0.0068(17) 0.0039(19) 0.0135(18)
C30 0.020(2) 0.018(2) 0.0101(19) 0.0039(14) 0.0042(16) 0.0082(16)
C31 0.018(2) 0.025(2) 0.013(2) 0.0039(15) 0.0031(16) 0.0126(17)
C32 0.021(2) 0.020(2) 0.020(2) 0.0060(16) 0.0067(18) 0.0124(17)
C33 0.023(2) 0.018(2) 0.018(2) 0.0067(15) 0.0071(17) 0.0101(16)
C34 0.026(2) 0.028(2) 0.020(2) 0.0075(17) 0.0089(19) 0.0108(19)
C35 0.022(2) 0.022(2) 0.025(3) 0.0056(17) 0.0064(19) 0.0056(17)
C36 0.018(2) 0.025(2) 0.021(2) 0.0021(17) -0.0021(18) 0.0099(17)
C37 0.022(2) 0.035(3) 0.026(3) 0.007(2) -0.003(2) 0.015(2)
C38 0.027(3) 0.034(3) 0.023(3) 0.0124(19) 0.007(2) 0.019(2)
C39 0.021(2) 0.026(2) 0.016(2) 0.0066(16) 0.0044(18) 0.0121(17)
C40 0.024(2) 0.026(2) 0.025(3) 0.0112(18) 0.005(2) 0.0111(18)
C41 0.028(3) 0.041(3) 0.028(3) 0.018(2) 0.007(2) 0.013(2)
C42 0.051(4) 0.024(3) 0.040(3) 0.014(2) 0.005(3) 0.019(2)
C43 0.018(2) 0.020(2) 0.014(2) 0.0068(15) 0.0064(16) 0.0092(16)
C44 0.026(2) 0.027(2) 0.022(2) 0.0109(18) 0.012(2) 0.0098(19)
C45 0.024(2) 0.020(2) 0.024(2) 0.0107(17) 0.0106(19) 0.0073(17)
C46 0.015(2) 0.020(2) 0.017(2) 0.0062(15) 0.0019(17) 0.0042(16)
C47 0.017(2) 0.020(2) 0.024(2) 0.0076(16) 0.0065(18) 0.0073(16)
C48 0.020(2) 0.028(2) 0.031(3) 0.0064(19) 0.005(2) 0.0131(19)
C49 0.077(5) 0.057(4) 0.051(4) 0.032(3) 0.031(4) 0.054(4)
C50 0.030(3) 0.035(3) 0.062(4) -0.002(3) 0.021(3) 0.010(2)
C51 0.022(2) 0.030(3) 0.026(3) 0.0118(19) 0.0026(19) 0.0133(19)
C52 0.025(2) 0.027(2) 0.019(2) 0.0061(18) 0.0011(19) 0.0063(19)
C53 0.026(2) 0.017(2) 0.020(2) 0.0047(16) 0.0038(19) 0.0060(17)
C54 0.015(2) 0.017(2) 0.022(2) 0.0088(16) 0.0058(17) 0.0038(15)
C55 0.022(2) 0.019(2) 0.025(2) 0.0094(17) 0.0065(19) 0.0094(17)
C56 0.038(3) 0.041(3) 0.040(3) 0.028(2) 0.021(3) 0.025(2)
C57 0.027(3) 0.023(2) 0.034(3) 0.0100(19) 0.010(2) 0.0129(19)
C58 0.027(2) 0.023(2) 0.012(2) 0.0025(16) 0.0076(18) 0.0085(18)
C59 0.024(2) 0.022(2) 0.027(3) 0.0075(18) 0.014(2) 0.0089(18)
C60 0.030(3) 0.029(3) 0.033(3) 0.013(2) 0.015(2) 0.017(2)
C61 0.040(3) 0.048(4) 0.068(5) 0.036(3) 0.023(3) 0.026(3)
C62 0.033(3) 0.044(3) 0.040(3) 0.015(3) 0.012(3) 0.014(2)
C63 0.039(3) 0.018(2) 0.039(3) 0.004(2) 0.018(3) 0.009(2)
C64 0.044(3) 0.027(3) 0.023(3) -0.0034(19) 0.008(2) 0.004(2)
C65 0.041(3) 0.043(3) 0.016(3) 0.005(2) 0.007(2) 0.011(2)
C66 0.031(3) 0.034(3) 0.015(2) 0.0080(18) 0.007(2) 0.012(2)
C67 0.043(3) 0.039(3) 0.017(3) 0.010(2) 0.006(2) 0.018(2)
C68 0.054(4) 0.063(4) 0.022(3) 0.014(3) 0.001(3) 0.033(3)
C69 0.073(5) 0.049(4) 0.032(3) 0.024(3) 0.022(3) 0.029(3)
O1 0.189(11) 0.170(10) 0.148(9) 0.025(7) -0.037(8) 0.099(8)
C70 0.081(7) 0.091(7) 0.086(8) 0.025(6) -0.008(6) 0.037(6)
C71 0.119(10) 0.081(7) 0.114(10) 0.046(6) 0.019(8) 0.046(7)
C72 0.079(6) 0.066(5) 0.091(7) 0.044(5) 0.013(5) 0.026(5)
C73 0.118(10) 0.138(10) 0.089(8) 0.072(7) 0.022(7) 0.056(8)

loop_
_atom_type_symbol
_atom_type_description
_atom_type_scat_dispersion_real
_atom_type_scat_dispersion_imag
_atom_type_scat_source
C C 0.0033 0.0016 'International Tables Vol C Tables 4.2.6.8 and 6.1.1.4'
H H 0.0000 0.0000 'International Tables Vol C Tables 4.2.6.8 and 6.1.1.4'
N N 0.0061 0.0033 'International Tables Vol C Tables 4.2.6.8 and 6.1.1.4'
O O 0.0106 0.0060 'International Tables Vol C Tables 4.2.6.8 and 6.1.1.4'
U U -9.6767 9.6646 'International Tables Vol C Tables 4.2.6.8 and 6.1.1.4'

loop_
_geom_angle_atom_site_label_1
_geom_angle_atom_site_label_2
_geom_angle_atom_site_label_3
_geom_angle
N1 U1 C19 66.10(12)
N1 U1 C20 93.89(12)
N1 U1 C21 119.22(12)
N1 U1 C22 118.28(12)
N1 U1 C23 90.72(12)
N1 U1 C24 66.24(12)
N2 U1 N1 128.82(12)
N2 U1 C19 123.07(13)
N2 U1 C20 115.05(13)
N2 U1 C21 86.28(12)
N2 U1 C22 63.48(12)
N2 U1 C23 71.37(12)
N2 U1 C24 98.38(12)
N3 U1 N1 113.53(12)
N3 U1 N2 109.70(13)
N3 U1 C19 108.34(14)
N3 U1 C20 86.48(14)
N3 U1 C21 89.85(13)
N3 U1 C22 113.81(13)
N3 U1 C23 140.76(13)
N3 U1 C24 137.42(13)
C19 U1 C20 30.41(13)
C19 U1 C21 53.22(12)
C19 U1 C22 63.05(12)
C19 U1 C23 52.43(13)
C19 U1 C24 29.92(13)
C20 U1 C21 29.55(13)
C20 U1 C22 52.85(13)
C20 U1 C23 60.42(14)
C20 U1 C24 52.17(13)
C21 U1 C23 50.93(13)
C21 U1 C24 60.04(12)
C22 U1 C21 29.16(12)
C22 U1 C23 29.50(11)
C22 U1 C24 52.18(12)
C24 U1 C23 28.46(12)
C9 N1 U1 126.8(3)
C13 N1 U1 115.7(3)
C13 N1 C9 117.4(3)
C30 N2 U1 127.9(3)
C30 N2 C31 119.0(3)
C31 N2 U1 112.8(2)
C43 N3 U1 170.3(3)
C43 N4 C58 129.9(4)
C44 N4 C43 110.4(4)
C44 N4 C58 119.0(4)
C43 N5 C46 127.2(3)
C45 N5 C43 110.4(4)
C45 N5 C46 120.1(4)
H1A C1 H1B 109.5
H1A C1 H1C 109.5
H1B C1 H1C 109.5
C2 C1 H1A 109.5
C2 C1 H1B 109.5
C2 C1 H1C 109.5
C1 C2 H2 107.7
C1 C2 C3 109.2(4)
C3 C2 H2 107.7
C4 C2 C1 111.3(4)
C4 C2 H2 107.7
C4 C2 C3 113.0(4)
C2 C3 H3A 109.5
C2 C3 H3B 109.5
C2 C3 H3C 109.5
H3A C3 H3B 109.5
H3A C3 H3C 109.5
H3B C3 H3C 109.5
C5 C4 C2 119.4(4)
C5 C4 C9 118.7(4)
C9 C4 C2 121.8(4)
C4 C5 H5 119.2
C6 C5 C4 121.7(4)
C6 C5 H5 119.2
C5 C6 H6 120.2
C7 C6 C5 119.6(4)
C7 C6 H6 120.2
C6 C7 H7 119.3
C6 C7 C8 121.4(4)
C8 C7 H7 119.3
C7 C8 C9 119.0(4)
C7 C8 C10 118.2(4)
C9 C8 C10 122.8(4)
C4 C9 N1 119.1(4)
C4 C9 C8 119.5(4)
C8 C9 N1 121.3(4)
C8 C10 H10 107.5
C11 C10 C8 112.3(4)
C11 C10 H10 107.5
C12 C10 C8 110.9(4)
C12 C10 H10 107.5
C12 C10 C11 110.9(4)
C10 C11 H11A 109.5
C10 C11 H11B 109.5
C10 C11 H11C 109.5
H11A C11 H11B 109.5
H11A C11 H11C 109.5
H11B C11 H11C 109.5
C10 C12 H12A 109.5
C10 C12 H12B 109.5
C10 C12 H12C 109.5
H12A C12 H12B 109.5
H12A C12 H12C 109.5
H12B C12 H12C 109.5
N1 C13 C14 123.5(4)
N1 C13 C18 118.8(4)
C14 C13 C18 117.6(4)
C13 C14 H14 119.6
C15 C14 C13 120.8(4)
C15 C14 H14 119.6
C14 C15 H15 119.3
C14 C15 C16 121.3(4)
C16 C15 H15 119.3
C15 C16 H16 120.5
C15 C16 C17 119.1(5)
C17 C16 H16 120.5
C16 C17 H17 119.7
C16 C17 C18 120.7(5)
C18 C17 H17 119.7
C13 C18 C19 117.2(4)
C17 C18 C13 120.3(4)
C17 C18 C19 122.6(4)
C18 C19 U1 104.5(3)
C20 C19 U1 77.5(2)
C20 C19 C18 122.7(4)
C24 C19 U1 79.9(2)
C24 C19 C18 118.4(4)
C24 C19 C20 118.2(4)
U1 C20 H20 116(3)
C19 C20 U1 72.1(2)
C19 C20 H20 120(2)
C21 C20 U1 77.1(2)
C21 C20 C19 119.6(4)
C21 C20 H20 120(2)
U1 C21 H21 117(3)
C20 C21 U1 73.3(2)
C20 C21 H21 116(3)
C22 C21 U1 74.2(2)
C22 C21 C20 121.3(4)
C22 C21 H21 122(3)
C21 C22 U1 76.7(2)
C21 C22 C23 118.0(4)
C21 C22 C25 123.6(4)
C23 C22 U1 78.4(2)
C23 C22 C25 118.2(4)
C25 C22 U1 110.8(3)
U1 C23 H23 123(3)
C22 C23 U1 72.1(2)
C22 C23 H23 115(3)
C24 C23 U1 74.0(2)
C24 C23 C22 120.5(4)
C24 C23 H23 125(3)
U1 C24 H24 122(3)
C19 C24 U1 70.2(2)
C19 C24 H24 123(3)
C23 C24 U1 77.5(2)
C23 C24 C19 121.0(4)
C23 C24 H24 115(3)
C26 C25 C22 123.0(4)
C26 C25 C30 120.7(4)
C30 C25 C22 116.3(3)
C25 C26 H26 119.7
C25 C26 C27 120.6(4)
C27 C26 H26 119.7
C26 C27 H27 120.8
C28 C27 C26 118.5(4)
C28 C27 H27 120.8
C27 C28 H28 119.2
C29 C28 C27 121.7(4)
C29 C28 H28 119.2
C28 C29 H29 119.7
C28 C29 C30 120.6(4)
C30 C29 H29 119.7
N2 C30 C25 117.1(4)
N2 C30 C29 125.1(4)
C29 C30 C25 117.8(4)
C32 C31 N2 118.7(4)
C39 C31 N2 121.3(4)
C39 C31 C32 119.8(4)
C31 C32 C33 120.5(4)
C36 C32 C31 118.6(4)
C36 C32 C33 120.8(4)
C32 C33 H33 107.5
C32 C33 C34 111.6(4)
C34 C33 H33 107.5
C35 C33 C32 113.4(4)
C35 C33 H33 107.5
C35 C33 C34 109.1(4)
C33 C34 H34A 109.5
C33 C34 H34B 109.5
C33 C34 H34C 109.5
H34A C34 H34B 109.5
H34A C34 H34C 109.5
H34B C34 H34C 109.5
C33 C35 H35A 109.5
C33 C35 H35B 109.5
C33 C35 H35C 109.5
H35A C35 H35B 109.5
H35A C35 H35C 109.5
H35B C35 H35C 109.5
C32 C36 H36 119.3
C37 C36 C32 121.4(4)
C37 C36 H36 119.3
C36 C37 H37 120.1
C36 C37 C38 119.7(5)
C38 C37 H37 120.1
C37 C38 H38 119.4
C37 C38 C39 121.2(4)
C39 C38 H38 119.4
C31 C39 C40 121.9(4)
C38 C39 C31 119.2(4)
C38 C39 C40 119.0(4)
C39 C40 H40 108.3
C39 C40 C41 110.6(4)
C39 C40 C42 110.7(4)
C41 C40 H40 108.3
C41 C40 C42 110.5(4)
C42 C40 H40 108.3
C40 C41 H41A 109.5
C40 C41 H41B 109.5
C40 C41 H41C 109.5
H41A C41 H41B 109.5
H41A C41 H41C 109.5
H41B C41 H41C 109.5
C40 C42 H42A 109.5
C40 C42 H42B 109.5
C40 C42 H42C 109.5
H42A C42 H42B 109.5
H42A C42 H42C 109.5
H42B C42 H42C 109.5
N3 C43 N4 128.7(4)
N3 C43 N5 128.4(4)
N5 C43 N4 102.9(3)
N4 C44 H44 126.1
C45 C44 N4 107.8(4)
C45 C44 H44 126.1
N5 C45 H45 125.8
C44 C45 N5 108.5(4)
C44 C45 H45 125.8
C47 C46 N5 117.8(4)
C54 C46 N5 119.5(4)
C54 C46 C47 122.6(4)
C46 C47 C48 122.9(4)
C51 C47 C46 117.3(4)
C51 C47 C48 119.6(4)
C47 C48 H48 107.1
C49 C48 C47 113.8(4)
C49 C48 H48 107.1
C50 C48 C47 111.0(4)
C50 C48 H48 107.1
C50 C48 C49 110.4(5)
C48 C49 H49A 109.5
C48 C49 H49B 109.5
C48 C49 H49C 109.5
H49A C49 H49B 109.5
H49A C49 H49C 109.5
H49B C49 H49C 109.5
C48 C50 H50A 109.5
C48 C50 H50B 109.5
C48 C50 H50C 109.5
H50A C50 H50B 109.5
H50A C50 H50C 109.5
H50B C50 H50C 109.5
C47 C51 H51 119.2
C52 C51 C47 121.7(4)
C52 C51 H51 119.2
C51 C52 H52 120.0
C51 C52 C53 120.0(4)
C53 C52 H52 120.0
C52 C53 H53 119.8
C52 C53 C54 120.5(4)
C54 C53 H53 119.8
C46 C54 C53 118.0(4)
C46 C54 C55 121.3(4)
C53 C54 C55 120.7(4)
C54 C55 H55 107.3
C54 C55 C56 110.9(4)
C54 C55 C57 114.0(4)
C56 C55 H55 107.3
C57 C55 H55 107.3
C57 C55 C56 109.7(4)
C55 C56 H56A 109.5
C55 C56 H56B 109.5
C55 C56 H56C 109.5
H56A C56 H56B 109.5
H56A C56 H56C 109.5
H56B C56 H56C 109.5
C55 C57 H57A 109.5
C55 C57 H57B 109.5
C55 C57 H57C 109.5
H57A C57 H57B 109.5
H57A C57 H57C 109.5
H57B C57 H57C 109.5
C59 C58 N4 118.7(4)
C66 C58 N4 118.1(4)
C66 C58 C59 122.5(4)
C58 C59 C60 122.6(4)
C63 C59 C58 116.9(5)
C63 C59 C60 120.4(5)
C59 C60 H60 107.5
C59 C60 C61 113.2(5)
C59 C60 C62 111.2(4)
C61 C60 H60 107.5
C62 C60 H60 107.5
C62 C60 C61 109.7(4)
C60 C61 H61A 109.5
C60 C61 H61B 109.5
C60 C61 H61C 109.5
H61A C61 H61B 109.5
H61A C61 H61C 109.5
H61B C61 H61C 109.5
C60 C62 H62A 109.5
C60 C62 H62B 109.5
C60 C62 H62C 109.5
H62A C62 H62B 109.5
H62A C62 H62C 109.5
H62B C62 H62C 109.5
C59 C63 H63 119.4
C64 C63 C59 121.2(5)
C64 C63 H63 119.4
C63 C64 H64 119.4
C65 C64 C63 121.1(5)
C65 C64 H64 119.4
C64 C65 H65 119.7
C64 C65 C66 120.6(5)
C66 C65 H65 119.7
C58 C66 C65 117.6(5)
C58 C66 C67 123.3(4)
C65 C66 C67 119.0(5)
C66 C67 H67 108.3
C66 C67 C68 111.1(5)
C66 C67 C69 111.1(5)
C68 C67 H67 108.3
C68 C67 C69 109.6(5)
C69 C67 H67 108.3
C67 C68 H68A 109.5
C67 C68 H68B 109.5
C67 C68 H68C 109.5
H68A C68 H68B 109.5
H68A C68 H68C 109.5
H68B C68 H68C 109.5
C67 C69 H69A 109.5
C67 C69 H69B 109.5
C67 C69 H69C 109.5
H69A C69 H69B 109.5
H69A C69 H69C 109.5
H69B C69 H69C 109.5
C70 O1 C71 107.7(8)
C72 O2 C73 113.4(11)
O1 C70 H70A 109.5
O1 C70 H70B 109.5
O1 C70 H70C 109.5
H70A C70 H70B 109.5
H70A C70 H70C 109.5
H70B C70 H70C 109.5
O1 C71 H71A 108.4
O1 C71 H71B 108.4
H71A C71 H71B 107.4
C72 C71 O1 115.7(10)
C72 C71 H71A 108.4
C72 C71 H71B 108.4
O2 C72 H72A 109.1
O2 C72 H72B 109.1
C71 C72 O2 112.3(10)
C71 C72 H72A 109.1
C71 C72 H72B 109.1
H72A C72 H72B 107.9
O2 C73 H73A 109.5
O2 C73 H73B 109.5
O2 C73 H73C 109.5
H73A C73 H73B 109.5
H73A C73 H73C 109.5
H73B C73 H73C 109.5

loop_
_geom_bond_atom_site_label_1
_geom_bond_atom_site_label_2
_geom_bond_distance
U1 N1 2.426(3)
U1 N2 2.368(3)
U1 N3 2.170(3)
U1 C19 2.672(4)
U1 C20 2.741(4)
U1 C21 2.789(4)
U1 C22 2.758(4)
U1 C23 2.840(4)
U1 C24 2.797(4)
N1 C9 1.425(5)
N1 C13 1.403(5)
N2 C30 1.397(5)
N2 C31 1.435(5)
N3 C43 1.295(5)
N4 C43 1.408(5)
N4 C44 1.398(6)
N4 C58 1.441(6)
N5 C43 1.404(5)
N5 C45 1.393(5)
N5 C46 1.447(5)
C1 H1A 0.9800
C1 H1B 0.9800
C1 H1C 0.9800
C1 C2 1.533(6)
C2 H2 1.0000
C2 C3 1.537(6)
C2 C4 1.513(6)
C3 H3A 0.9800
C3 H3B 0.9800
C3 H3C 0.9800
C4 C5 1.394(6)
C4 C9 1.414(6)
C5 H5 0.9500
C5 C6 1.379(6)
C6 H6 0.9500
C6 C7 1.378(7)
C7 H7 0.9500
C7 C8 1.392(6)
C8 C9 1.421(6)
C8 C10 1.536(6)
C10 H10 1.0000
C10 C11 1.525(6)
C10 C12 1.518(6)
C11 H11A 0.9800
C11 H11B 0.9800
C11 H11C 0.9800
C12 H12A 0.9800
C12 H12B 0.9800
C12 H12C 0.9800
C13 C14 1.405(6)
C13 C18 1.422(6)
C14 H14 0.9500
C14 C15 1.377(7)
C15 H15 0.9500
C15 C16 1.387(7)
C16 H16 0.9500
C16 C17 1.388(6)
C17 H17 0.9500
C17 C18 1.391(6)
C18 C19 1.490(6)
C19 C20 1.421(6)
C19 C24 1.417(6)
C20 C21 1.411(6)
C20 H20 1.05(4)
C21 C22 1.397(6)
C21 H21 0.95(5)
C22 C23 1.427(5)
C22 C25 1.488(5)
C23 C24 1.386(6)
C23 H23 0.97(5)
C24 H24 1.00(5)
C25 C26 1.386(6)
C25 C30 1.416(6)
C26 H26 0.9500
C26 C27 1.401(6)
C27 H27 0.9500
C27 C28 1.385(7)
C28 H28 0.9500
C28 C29 1.381(6)
C29 H29 0.9500
C29 C30 1.402(6)
C31 C32 1.427(6)
C31 C39 1.411(6)
C32 C33 1.529(6)
C32 C36 1.394(6)
C33 H33 1.0000
C33 C34 1.532(6)
C33 C35 1.526(6)
C34 H34A 0.9800
C34 H34B 0.9800
C34 H34C 0.9800
C35 H35A 0.9800
C35 H35B 0.9800
C35 H35C 0.9800
C36 H36 0.9500
C36 C37 1.384(7)
C37 H37 0.9500
C37 C38 1.388(7)
C38 H38 0.9500
C38 C39 1.391(6)
C39 C40 1.523(6)
C40 H40 1.0000
C40 C41 1.524(7)
C40 C42 1.543(7)
C41 H41A 0.9800
C41 H41B 0.9800
C41 H41C 0.9800
C42 H42A 0.9800
C42 H42B 0.9800
C42 H42C 0.9800
C44 H44 0.9500
C44 C45 1.330(7)
C45 H45 0.9500
C46 C47 1.402(6)
C46 C54 1.397(6)
C47 C48 1.532(6)
C47 C51 1.394(7)
C48 H48 1.0000
C48 C49 1.525(7)
C48 C50 1.521(7)
C49 H49A 0.9800
C49 H49B 0.9800
C49 H49C 0.9800
C50 H50A 0.9800
C50 H50B 0.9800
C50 H50C 0.9800
C51 H51 0.9500
C51 C52 1.387(7)
C52 H52 0.9500
C52 C53 1.387(7)
C53 H53 0.9500
C53 C54 1.407(6)
C54 C55 1.528(6)
C55 H55 1.0000
C55 C56 1.531(6)
C55 C57 1.531(6)
C56 H56A 0.9800
C56 H56B 0.9800
C56 H56C 0.9800
C57 H57A 0.9800
C57 H57B 0.9800
C57 H57C 0.9800
C58 C59 1.405(6)
C58 C66 1.404(7)
C59 C60 1.506(7)
C59 C63 1.398(7)
C60 H60 1.0000
C60 C61 1.527(7)
C60 C62 1.511(7)
C61 H61A 0.9800
C61 H61B 0.9800
C61 H61C 0.9800
C62 H62A 0.9800
C62 H62B 0.9800
C62 H62C 0.9800
C63 H63 0.9500
C63 C64 1.386(8)
C64 H64 0.9500
C64 C65 1.358(8)
C65 H65 0.9500
C65 C66 1.408(7)
C66 C67 1.520(7)
C67 H67 1.0000
C67 C68 1.526(8)
C67 C69 1.536(8)
C68 H68A 0.9800
C68 H68B 0.9800
C68 H68C 0.9800
C69 H69A 0.9800
C69 H69B 0.9800
C69 H69C 0.9800
O1 C70 1.512(12)
O1 C71 1.606(13)
O2 C72 1.510(14)
O2 C73 1.524(15)
C70 H70A 0.9800
C70 H70B 0.9800
C70 H70C 0.9800
C71 H71A 0.9900
C71 H71B 0.9900
C71 C72 1.418(13)
C72 H72A 0.9900
C72 H72B 0.9900
C73 H73A 0.9800
C73 H73B 0.9800
C73 H73C 0.9800
